data_7121517
loop_
_publ_author_name
'Jenks, Tyler C.'
'Bailey, Matthew D.'
'Corbin, Brooke A.'
'Kuda-Wedagedara, Akhila N W'
'Martin, Philip D.'
'Schlegel, H. Bernhard'
'Rabuffetti, Federico A.'
'Allen, Matthew J.'

_publ_section_title
;
 Photophysical characterization of a highly luminescent
 divalent-europium-containing azacryptate.
;
_journal_issue 36
_journal_name_full 'Chemical communications (Cambridge, England)'
_journal_page_first 4545
_journal_page_last 4548
_journal_paper_doi 10.1039/c8cc01737a
_journal_volume 54
_journal_year 2018
_chemical_absolute_configuration unk
_chemical_formula_moiety 'C24 H54 Eu1 N8, 2(I), 0.33(C3 H9 O3)'
_chemical_formula_sum 'C25 H57 Eu I2 N8 O'
_chemical_formula_weight 891.54
_chemical_properties_physical Air-sensitive,Light-sensitive,Photo-sensitive
_space_group_crystal_system cubic
_space_group_IT_number 198
_space_group_name_Hall 'P 2ac 2ab 3'
_space_group_name_H-M_alt 'P 21 3'
_symmetry_space_group_name_Hall 'P 2ac 2ab 3'
_symmetry_space_group_name_H-M 'P 21 3'
_atom_sites_solution_hydrogens geom
_audit_creation_date 2018-03-01
_audit_creation_method
;
Olex2 1.2
(compiled 2017.08.10 svn.r3458 for OlexSys, GUI svn.r5381)
;
_audit_update_record
;
2018-03-01 deposited with the CCDC.
2018-04-10 downloaded from the CCDC.
;
_cell_angle_alpha 90
_cell_angle_beta 90
_cell_angle_gamma 90
_cell_formula_units_Z 4
_cell_length_a 14.9671(10)
_cell_length_b 14.9671(10)
_cell_length_c 14.9671(10)
_cell_measurement_reflns_used 9196
_cell_measurement_temperature 100(2)
_cell_measurement_theta_max 36.20
_cell_measurement_theta_min 2.36
_cell_volume 3352.8(4)
_computing_cell_refinement 'SAINT V8.18C (?, 2016)'
_computing_data_reduction 'SAINT V8.18C (?, 2016)'
_computing_molecular_graphics 'Olex2 (Dolomanov et al., 2009)'
_computing_publication_material 'Olex2 (Dolomanov et al., 2009)'
_computing_structure_refinement 'ShelXL (Sheldrick, 2015)'
_diffrn_ambient_temperature 100.1
_diffrn_measured_fraction_theta_full 1.000
_diffrn_measured_fraction_theta_max 0.994
_diffrn_measurement_device_type 'Bruker APEX-II CCD'
_diffrn_measurement_method '\f and \w scans'
_diffrn_radiation_monochromator graphite
_diffrn_radiation_type MoK\a
_diffrn_radiation_wavelength 0.71073
_diffrn_reflns_av_R_equivalents 0.0461
_diffrn_reflns_av_unetI/netI 0.0169
_diffrn_reflns_Laue_measured_fraction_full 1.000
_diffrn_reflns_Laue_measured_fraction_max 0.994
_diffrn_reflns_limit_h_max 30
_diffrn_reflns_limit_h_min -30
_diffrn_reflns_limit_k_max 30
_diffrn_reflns_limit_k_min -30
_diffrn_reflns_limit_l_max 30
_diffrn_reflns_limit_l_min -30
_diffrn_reflns_number 324195
_diffrn_reflns_point_group_measured_fraction_full 1.000
_diffrn_reflns_point_group_measured_fraction_max 0.992
_diffrn_reflns_theta_full 25.242
_diffrn_reflns_theta_max 46.133
_diffrn_reflns_theta_min 1.924
_diffrn_standards_number 0
_exptl_absorpt_coefficient_mu 3.743
_exptl_absorpt_correction_T_max 0.7489
_exptl_absorpt_correction_T_min 0.5624
_exptl_absorpt_correction_type multi-scan
_exptl_absorpt_process_details
;
SADABS-2008/1 (Bruker,2008) was used for absorption correction.
wR2(int) was 0.0928 before and 0.0531 after correction.
The Ratio of minimum to maximum transmission is 0.7510.
The \l/2 correction factor is 0.0015.
;
_exptl_crystal_colour yellow
_exptl_crystal_density_diffrn 1.766
_exptl_crystal_description block
_exptl_crystal_F_000 1760
_refine_diff_density_max 1.620
_refine_diff_density_min -2.137
_refine_diff_density_rms 0.129
_refine_ls_abs_structure_details
;
 Flack x determined using 3565 quotients [(I+)-(I-)]/[(I+)+(I-)]
 (Parsons, Flack and Wagner, Acta Cryst. B69 (2013) 249-259).
;
_refine_ls_abs_structure_Flack -0.002(3)
_refine_ls_extinction_method none
_refine_ls_goodness_of_fit_ref 1.029
_refine_ls_hydrogen_treatment constr
_refine_ls_matrix_type full
_refine_ls_number_parameters 139
_refine_ls_number_reflns 9729
_refine_ls_number_restraints 0
_refine_ls_restrained_S_all 1.029
_refine_ls_R_factor_all 0.0424
_refine_ls_R_factor_gt 0.0307
_refine_ls_shift/su_max 0.001
_refine_ls_shift/su_mean 0.000
_refine_ls_structure_factor_coef Fsqd
_refine_ls_weighting_details 'w=1/[\s^2^(Fo^2^)+(0.0262P)^2^+4.8801P] where P=(Fo^2^+2Fc^2^)/3'
_refine_ls_weighting_scheme calc
_refine_ls_wR_factor_gt 0.0673
_refine_ls_wR_factor_ref 0.0738
_reflns_Friedel_coverage 0.861
_reflns_Friedel_fraction_full 0.999
_reflns_Friedel_fraction_max 0.990
_reflns_number_gt 8358
_reflns_number_total 9729
_reflns_threshold_expression 'I > 2\s(I)'
_cod_data_source_file c8cc01737a5.cif
_cod_data_source_block Eu2I2
_cod_depositor_comments 'Adding full bibliography for 7121516--7121517.cif.'
_cod_original_cell_volume 3352.8(7)
_cod_database_code 7121517
_shelx_shelxl_version_number 2014/7
_shelx_space_group_comment
;
The symmetry employed for this shelxl refinement is uniquely defined
by the following loop, which should always be used as a source of
symmetry information in preference to the above space-group names.
They are only intended as comments.
;
_olex2_refinement_description
;
1. Fixed Uiso
 At 1.2 times of:
  All C(H,H) groups
 At 1.5 times of:
  All C(H,H,H) groups
2. Others
 Fixed Sof: C00G(0.62) H00M(0.62) H00N(0.62) C0AA(0.33333) H0AA(0.33333)
 H0AB(0.33333) H0AC(0.33333) C00H(0.38) H00O(0.38) H00P(0.38) C1AA(0.62)
 H1AA(0.62) H1AB(0.62) C1AB(0.38) H1AC(0.38) H1AD(0.38)
3.a Secondary CH2 refined with riding coordinates:
 C008(H00A,H00B), C009(H00C,H00D), C00C(H00E,H00F), C00G(H00M,H00N), C3(H3A,
 H3B), C00H(H00O,H00P), C1AA(H1AA,H1AB), C1AB(H1AC,H1AD)
3.b Idealised Me refined as rotating group:
 C00D(H00G,H00H,H00I), C00E(H00J,H00K,H00L), C0AA(H0AA,H0AB,H0AC)
;
_olex2_submission_special_instructions 'No special instructions were received'

loop_
_space_group_symop_operation_xyz
'x, y, z'
'-x+1/2, -y, z+1/2'
'-x, y+1/2, -z+1/2'
'x+1/2, -y+1/2, -z'
'z, x, y'
'z+1/2, -x+1/2, -y'
'-z+1/2, -x, y+1/2'
'-z, x+1/2, -y+1/2'
'y, z, x'
'-y, z+1/2, -x+1/2'
'y+1/2, -z+1/2, -x'
'-y+1/2, -z, x+1/2'

loop_
_atom_site_label
_atom_site_type_symbol
_atom_site_fract_x
_atom_site_fract_y
_atom_site_fract_z
_atom_site_U_iso_or_equiv
_atom_site_adp_type
_atom_site_occupancy
_atom_site_site_symmetry_order
_atom_site_calc_flag
_atom_site_refinement_flags_posn
_atom_site_refinement_flags_adp
_atom_site_refinement_flags_occupancy
_atom_site_disorder_assembly
_atom_site_disorder_group
Eu01 Eu 0.49628(2) 0.49628(2) 0.49628(2) 0.01389(3) Uani 1 3 d S T P . .
I002 I 0.20126(2) 0.20126(2) 0.20126(2) 0.02480(6) Uani 1 3 d S T P . .
I003 I 0.62976(2) 0.12976(2) 0.37024(2) 0.02978(7) Uani 1 3 d S T P . .
N005 N 0.6835(2) 0.4702(2) 0.4877(2) 0.0302(5) Uani 1 1 d . . . . .
N006 N 0.61104(17) 0.61104(17) 0.61104(17) 0.0233(7) Uani 1 3 d S T P . .
C008 C 0.7352(2) 0.5439(3) 0.5239(2) 0.0317(7) Uani 1 1 d . . . . .
H00A H 0.7330 0.5945 0.4813 0.038 Uiso 1 1 calc R . . . .
H00B H 0.7983 0.5250 0.5295 0.038 Uiso 1 1 calc R . . . .
C009 C 0.7026(2) 0.5755(3) 0.6133(2) 0.0303(6) Uani 1 1 d . . . . .
H00C H 0.7050 0.5250 0.6560 0.036 Uiso 1 1 calc R . . . .
H00D H 0.7434 0.6226 0.6355 0.036 Uiso 1 1 calc R . . . .
C00C C 0.7179(3) 0.4527(3) 0.3963(3) 0.0375(9) Uani 1 1 d . . . . .
H00E H 0.7759 0.4211 0.4008 0.045 Uiso 1 1 calc R . . . .
H00F H 0.7286 0.5104 0.3658 0.045 Uiso 1 1 calc R . . . .
C00D C 0.5862(5) 0.5172(4) 0.2588(5) 0.067(2) Uani 1 1 d . . . . .
H00G H 0.5318 0.5531 0.2523 0.101 Uiso 1 1 calc GR . . . .
H00H H 0.6023 0.4913 0.2008 0.101 Uiso 1 1 calc GR . . . .
H00I H 0.6350 0.5553 0.2800 0.101 Uiso 1 1 calc GR . . . .
C00E C 0.6964(5) 0.3911(3) 0.5445(4) 0.0542(15) Uani 1 1 d . . . . .
H00J H 0.6676 0.4010 0.6025 0.081 Uiso 1 1 calc GR . . . .
H00K H 0.7604 0.3809 0.5534 0.081 Uiso 1 1 calc GR . . . .
H00L H 0.6697 0.3388 0.5156 0.081 Uiso 1 1 calc GR . . . .
C00G C 0.5217(4) 0.3669(4) 0.2920(4) 0.0295(9) Uani 0.62 1 d . . . A 1
H00M H 0.5368 0.3149 0.3300 0.035 Uiso 0.62 1 calc R . . A 1
H00N H 0.5399 0.3529 0.2299 0.035 Uiso 0.62 1 calc R . . A 1
C3 C 0.6551(4) 0.3980(3) 0.3415(3) 0.0450(11) Uani 1 1 d . . . . .
H3A H 0.6842 0.3826 0.2841 0.054 Uiso 1 1 calc R . . . .
H3B H 0.6420 0.3415 0.3734 0.054 Uiso 1 1 calc R . . . .
N1 N 0.38740(16) 0.38740(16) 0.38740(16) 0.0204(6) Uani 1 3 d S T P . .
O1 O 0.4794(4) 0.9794(4) 0.5206(4) 0.070(2) Uani 1 3 d S T P . .
N3 N 0.5704(2) 0.4454(3) 0.3233(3) 0.0487(11) Uani 1 1 d . . . . .
C0AA C 0.4922(9) 0.9517(6) 0.4415(5) 0.0291(18) Uani 0.3333 1 d . . . . .
H0AA H 0.5527 0.9271 0.4366 0.044 Uiso 0.3333 1 calc GR . . . .
H0AB H 0.4854 1.0016 0.3996 0.044 Uiso 0.3333 1 calc GR . . . .
H0AC H 0.4485 0.9051 0.4273 0.044 Uiso 0.3333 1 calc GR . . . .
C00H C 0.4995(6) 0.4002(5) 0.2614(5) 0.0238(11) Uani 0.38 1 d . . . A 2
H00O H 0.4613 0.4460 0.2326 0.029 Uiso 0.38 1 calc R . . A 2
H00P H 0.5293 0.3647 0.2141 0.029 Uiso 0.38 1 calc R . . A 2
C1AA C 0.4228(4) 0.3828(4) 0.2949(3) 0.0281(9) Uani 0.62 1 d . . . A 1
H1AA H 0.4091 0.4395 0.2637 0.034 Uiso 0.62 1 calc R . . A 1
H1AB H 0.3921 0.3340 0.2625 0.034 Uiso 0.62 1 calc R . . A 1
C1AB C 0.4432(6) 0.3394(5) 0.3218(5) 0.0228(12) Uani 0.38 1 d . . . A 2
H1AC H 0.4038 0.3023 0.2837 0.027 Uiso 0.38 1 calc R . . A 2
H1AD H 0.4837 0.2985 0.3544 0.027 Uiso 0.38 1 calc R . . A 2

loop_
_atom_site_aniso_label
_atom_site_aniso_U_11
_atom_site_aniso_U_22
_atom_site_aniso_U_33
_atom_site_aniso_U_23
_atom_site_aniso_U_13
_atom_site_aniso_U_12
Eu01 0.01389(3) 0.01389(3) 0.01389(3) 0.00117(3) 0.00117(3) 0.00117(3)
I002 0.02480(6) 0.02480(6) 0.02480(6) 0.00013(6) 0.00013(6) 0.00013(6)
I003 0.02978(7) 0.02978(7) 0.02978(7) -0.00176(8) -0.00176(8) 0.00176(8)
N005 0.0311(12) 0.0340(12) 0.0254(11) 0.0048(9) 0.0096(9) 0.0113(10)
N006 0.0233(7) 0.0233(7) 0.0233(7) -0.0006(7) -0.0006(7) -0.0006(7)
C008 0.0204(11) 0.0445(18) 0.0303(14) 0.0132(13) 0.0056(10) 0.0080(11)
C009 0.0230(12) 0.0385(16) 0.0294(14) 0.0024(12) -0.0049(11) 0.0011(12)
C00C 0.0357(17) 0.048(2) 0.0293(15) 0.0089(14) 0.0136(13) 0.0180(16)
C00D 0.065(4) 0.037(2) 0.101(5) -0.016(3) -0.039(4) 0.011(2)
C00E 0.085(4) 0.0327(19) 0.045(2) 0.0100(17) 0.026(3) 0.018(2)
C00G 0.034(2) 0.029(2) 0.026(2) -0.0008(18) 0.0053(17) 0.0083(18)
C3 0.076(3) 0.0256(15) 0.0339(17) -0.0037(12) 0.026(2) 0.0051(17)
N1 0.0204(6) 0.0204(6) 0.0204(6) -0.0010(6) -0.0010(6) -0.0010(6)
O1 0.070(2) 0.070(2) 0.070(2) 0.000(2) 0.000(2) 0.000(2)
N3 0.0276(14) 0.060(2) 0.058(2) -0.038(2) 0.0171(14) -0.0105(14)
C0AA 0.048(6) 0.023(3) 0.017(3) -0.003(2) -0.005(3) -0.010(4)
C00H 0.024(3) 0.029(3) 0.019(2) -0.004(2) 0.001(2) -0.002(3)
C1AA 0.034(2) 0.032(2) 0.0186(16) -0.0064(16) -0.0024(16) -0.0038(19)
C1AB 0.028(3) 0.017(2) 0.024(3) -0.005(2) 0.004(2) -0.003(2)

loop_
_atom_type_symbol
_atom_type_description
_atom_type_scat_dispersion_real
_atom_type_scat_dispersion_imag
_atom_type_scat_source
C C 0.0033 0.0016 'International Tables Vol C Tables 4.2.6.8 and 6.1.1.4'
H H 0.0000 0.0000 'International Tables Vol C Tables 4.2.6.8 and 6.1.1.4'
Eu Eu -0.1578 3.6682 'International Tables Vol C Tables 4.2.6.8 and 6.1.1.4'
I I -0.4742 1.8119 'International Tables Vol C Tables 4.2.6.8 and 6.1.1.4'
N N 0.0061 0.0033 'International Tables Vol C Tables 4.2.6.8 and 6.1.1.4'
O O 0.0106 0.0060 'International Tables Vol C Tables 4.2.6.8 and 6.1.1.4'

loop_
_geom_angle_atom_site_label_1
_geom_angle_atom_site_label_2
_geom_angle_atom_site_label_3
_geom_angle
_geom_angle_site_symmetry_1
_geom_angle_site_symmetry_3
N005 Eu01 N005 100.09(9) 9 5
N005 Eu01 N005 100.09(9) 9 .
N005 Eu01 N005 100.09(9) 5 .
N005 Eu01 N006 62.27(7) 5 .
N005 Eu01 N006 62.27(7) . .
N005 Eu01 N006 62.27(7) 9 .
N005 Eu01 N3 98.79(12) 5 .
N005 Eu01 N3 156.72(12) . 5
N005 Eu01 N3 63.10(10) 5 5
N005 Eu01 N3 156.72(12) 5 9
N005 Eu01 N3 98.79(12) 9 5
N005 Eu01 N3 63.10(10) . .
N005 Eu01 N3 156.72(12) 9 .
N005 Eu01 N3 63.10(10) 9 9
N005 Eu01 N3 98.79(12) . 9
N1 Eu01 N005 117.73(7) . 5
N1 Eu01 N005 117.73(7) . .
N1 Eu01 N005 117.73(7) . 9
N1 Eu01 N006 180.00(6) . .
N1 Eu01 N3 63.67(7) . .
N1 Eu01 N3 63.67(7) . 9
N1 Eu01 N3 63.67(7) . 5
N3 Eu01 N006 116.33(7) . .
N3 Eu01 N006 116.33(7) 9 .
N3 Eu01 N006 116.33(7) 5 .
N3 Eu01 N3 101.83(9) . 5
N3 Eu01 N3 101.83(9) . 9
N3 Eu01 N3 101.83(9) 9 5
C008 N005 Eu01 113.90(19) . .
C008 N005 C00C 107.0(3) . .
C008 N005 C00E 109.0(4) . .
C00C N005 Eu01 114.2(2) . .
C00E N005 Eu01 102.4(3) . .
C00E N005 C00C 110.2(3) . .
C009 N006 Eu01 110.0(2) 5 .
C009 N006 Eu01 110.0(2) . .
C009 N006 Eu01 110.0(2) 9 .
C009 N006 C009 108.9(2) . 5
C009 N006 C009 108.9(2) . 9
C009 N006 C009 108.9(2) 9 5
N005 C008 H00A 108.9 . .
N005 C008 H00B 108.9 . .
N005 C008 C009 113.5(3) . .
H00A C008 H00B 107.7 . .
C009 C008 H00A 108.9 . .
C009 C008 H00B 108.9 . .
N006 C009 C008 113.3(3) . .
N006 C009 H00C 108.9 . .
N006 C009 H00D 108.9 . .
C008 C009 H00C 108.9 . .
C008 C009 H00D 108.9 . .
H00C C009 H00D 107.7 . .
N005 C00C H00E 109.1 . .
N005 C00C H00F 109.1 . .
N005 C00C C3 112.6(3) . .
H00E C00C H00F 107.8 . .
C3 C00C H00E 109.1 . .
C3 C00C H00F 109.1 . .
H00G C00D H00H 109.5 . .
H00G C00D H00I 109.5 . .
H00H C00D H00I 109.5 . .
N3 C00D H00G 109.5 . .
N3 C00D H00H 109.5 . .
N3 C00D H00I 109.5 . .
N005 C00E H00J 109.5 . .
N005 C00E H00K 109.5 . .
N005 C00E H00L 109.5 . .
H00J C00E H00K 109.5 . .
H00J C00E H00L 109.5 . .
H00K C00E H00L 109.5 . .
H00M C00G H00N 108.1 . .
N3 C00G H00M 109.5 . .
N3 C00G H00N 109.5 . .
N3 C00G C1AA 110.8(4) . .
C1AA C00G H00M 109.5 . .
C1AA C00G H00N 109.5 . .
C00C C3 H3A 109.2 . .
C00C C3 H3B 109.2 . .
H3A C3 H3B 107.9 . .
N3 C3 C00C 112.2(3) . .
N3 C3 H3A 109.2 . .
N3 C3 H3B 109.2 . .
C1AA N1 Eu01 111.1(3) 5 .
C1AA N1 Eu01 111.1(3) 9 .
C1AA N1 Eu01 111.1(3) . .
C1AA N1 C1AA 107.8(3) 9 .
C1AA N1 C1AA 107.8(3) 5 .
C1AA N1 C1AA 107.8(3) 5 9
C1AB N1 Eu01 109.8(4) 9 .
C1AB N1 Eu01 109.8(4) . .
C1AB N1 Eu01 109.8(4) 5 .
C1AB N1 C1AB 109.1(4) . 5
C1AB N1 C1AB 109.1(4) 9 5
C1AB N1 C1AB 109.1(4) . 9
C0AA O1 C0AA 102.3(7) 8_656 .
C0AA O1 C0AA 102.3(7) . 11_466
C0AA O1 C0AA 102.3(7) 8_656 11_466
C00D N3 Eu01 117.1(3) . .
C00D N3 C3 109.6(4) . .
C00D N3 C00H 92.0(5) . .
C00G N3 Eu01 107.8(3) . .
C00G N3 C00D 117.3(5) . .
C00G N3 C3 95.8(4) . .
C3 N3 Eu01 106.7(3) . .
C3 N3 C00H 118.9(4) . .
C00H N3 Eu01 112.4(3) . .
O1 C0AA H0AA 109.5 . .
O1 C0AA H0AB 109.5 . .
O1 C0AA H0AC 109.5 . .
H0AA C0AA H0AB 109.5 . .
H0AA C0AA H0AC 109.5 . .
H0AB C0AA H0AC 109.5 . .
N3 C00H H00O 110.5 . .
N3 C00H H00P 110.5 . .
H00O C00H H00P 108.7 . .
C1AB C00H N3 106.2(6) . .
C1AB C00H H00O 110.5 . .
C1AB C00H H00P 110.5 . .
C00G C1AA H1AA 109.0 . .
C00G C1AA H1AB 109.0 . .
N1 C1AA C00G 112.8(4) . .
N1 C1AA H1AA 109.0 . .
N1 C1AA H1AB 109.0 . .
H1AA C1AA H1AB 107.8 . .
N1 C1AB C00H 114.4(6) . .
N1 C1AB H1AC 108.7 . .
N1 C1AB H1AD 108.7 . .
C00H C1AB H1AC 108.7 . .
C00H C1AB H1AD 108.7 . .
H1AC C1AB H1AD 107.6 . .

loop_
_geom_bond_atom_site_label_1
_geom_bond_atom_site_label_2
_geom_bond_distance
_geom_bond_site_symmetry_2
Eu01 N005 2.832(3) 9
Eu01 N005 2.832(3) 5
Eu01 N005 2.832(3) .
Eu01 N006 2.975(5) .
Eu01 N1 2.822(4) .
Eu01 N3 2.917(4) 9
Eu01 N3 2.917(4) .
Eu01 N3 2.917(4) 5
N005 C008 1.453(6) .
N005 C00C 1.484(5) .
N005 C00E 1.470(5) .
N006 C009 1.471(4) 9
N006 C009 1.471(4) .
N006 C009 1.471(4) 5
C008 H00A 0.9900 .
C008 H00B 0.9900 .
C008 C009 1.501(5) .
C009 H00C 0.9900 .
C009 H00D 0.9900 .
C00C H00E 0.9900 .
C00C H00F 0.9900 .
C00C C3 1.492(7) .
C00D H00G 0.9800 .
C00D H00H 0.9800 .
C00D H00I 0.9800 .
C00D N3 1.464(9) .
C00E H00J 0.9800 .
C00E H00K 0.9800 .
C00E H00L 0.9800 .
C00G H00M 0.9900 .
C00G H00N 0.9900 .
C00G N3 1.461(7) .
C00G C1AA 1.500(8) .
C3 H3A 0.9900 .
C3 H3B 0.9900 .
C3 N3 1.479(7) .
N1 C1AA 1.484(5) 9
N1 C1AA 1.484(5) 5
N1 C1AA 1.484(5) .
N1 C1AB 1.476(8) .
N1 C1AB 1.476(8) 5
N1 C1AB 1.476(8) 9
O1 C0AA 1.268(10) 11_466
O1 C0AA 1.268(10) 8_656
O1 C0AA 1.268(10) .
N3 C00H 1.564(9) .
C0AA H0AA 0.9800 .
C0AA H0AB 0.9800 .
C0AA H0AC 0.9800 .
C00H H00O 0.9900 .
C00H H00P 0.9900 .
C00H C1AB 1.535(11) .
C1AA H1AA 0.9900 .
C1AA H1AB 0.9900 .
C1AB H1AC 0.9900 .
C1AB H1AD 0.9900 .
